data_7245730
loop_
_publ_author_name
'Sekar, Pandiaraj'
'Vasanthakumar, Punitharaj'
'Shanmugam, Ramasamy'
'Senthil Kumar, Shanmugam'
'Agnoli, Stefano'
'Deepak, Rajasekharan Jayakumari'
'Murugan, Karthik'
'Bhuvanesh, Nattamai'
'Karvembu, Ramasamy'

_publ_section_title
;
 Green synthesis of a redox-active riboflavin-integrated Ni-MOF and its
 versatile electrocatalytic applications towards oxygen evolution and
 reduction, and HMF oxidation reactions
;
_journal_issue 23
_journal_name_full 'Green Chemistry'
_journal_page_first 9233
_journal_page_last 9244
_journal_paper_doi 10.1039/D2GC02939A
_journal_volume 24
_journal_year 2022
_chemical_formula_moiety 'C30 H28 N6 Ni O2, C10 H8 N2'
_chemical_formula_sum 'C40 H36 N8 Ni O2'
_chemical_formula_weight 719.48
_space_group_crystal_system monoclinic
_space_group_IT_number 15
_space_group_name_Hall '-C 2yc'
_space_group_name_H-M_alt 'C 1 2/c 1'
_atom_sites_solution_hydrogens mixed
_atom_sites_solution_primary dual
_audit_creation_date 2018-10-16
_audit_creation_method
;
Olex2 1.2
(compiled 2018.05.29 svn.r3508 for OlexSys, GUI svn.r5506)
;
_audit_update_record
;
2022-08-08 deposited with the CCDC.	2022-10-25 downloaded from the CCDC.
;
_cell_angle_alpha 90
_cell_angle_beta 93.413(4)
_cell_angle_gamma 90
_cell_formula_units_Z 4
_cell_length_a 17.601(2)
_cell_length_b 11.3637(15)
_cell_length_c 24.466(3)
_cell_measurement_reflns_used 5666
_cell_measurement_temperature 110.0
_cell_measurement_theta_max 24.073
_cell_measurement_theta_min 2.317
_cell_volume 4884.8(10)
_computing_cell_refinement 'SAINT V8.38A (Bruker AXS, 2016)'
_computing_data_reduction 'SAINT V8.38A (Bruker AXS, 2016)'
_computing_molecular_graphics 'Olex2 (Dolomanov et al., 2009)'
_computing_publication_material 'Olex2 (Dolomanov et al., 2009)'
_computing_structure_refinement 'ShelXL (Sheldrick, 2015)'
_computing_structure_solution 'ShelXT (Sheldrick, 2015)'
_diffrn_ambient_temperature 110.0
_diffrn_measured_fraction_theta_full 0.972
_diffrn_measured_fraction_theta_max 0.972
_diffrn_measurement_device_type 'Bruker Photon'
_diffrn_measurement_method '\f and \w scans'
_diffrn_radiation_type MoK\a
_diffrn_radiation_wavelength 0.71073
_diffrn_reflns_av_R_equivalents 0.0997
_diffrn_reflns_av_unetI/netI 0.0464
_diffrn_reflns_Laue_measured_fraction_full 0.972
_diffrn_reflns_Laue_measured_fraction_max 0.972
_diffrn_reflns_limit_h_max 19
_diffrn_reflns_limit_h_min -19
_diffrn_reflns_limit_k_max 13
_diffrn_reflns_limit_k_min 0
_diffrn_reflns_limit_l_max 28
_diffrn_reflns_limit_l_min 0
_diffrn_reflns_number 3936
_diffrn_reflns_point_group_measured_fraction_full 0.972
_diffrn_reflns_point_group_measured_fraction_max 0.972
_diffrn_reflns_theta_full 24.104
_diffrn_reflns_theta_max 24.10
_diffrn_reflns_theta_min 2.13
_diffrn_standards_number 0
_exptl_absorpt_coefficient_mu 0.432
_exptl_absorpt_correction_T_max 0.745
_exptl_absorpt_correction_T_min 0.391
_exptl_absorpt_correction_type multi-scan
_exptl_absorpt_process_details
;
 TWINABS-2012/1 (Bruker,2012) was used for absorption correction.

Final HKLF 4 output contains 40584 reflections, Rint = 0.0997
 (30713 with I > 3sig(I), Rint = 0.0906)
;
_exptl_crystal_colour green
_exptl_crystal_colour_primary green
_exptl_crystal_density_diffrn 0.978
_exptl_crystal_description block
_exptl_crystal_F_000 1504
_exptl_crystal_size_max 0.251
_exptl_crystal_size_mid 0.218
_exptl_crystal_size_min 0.182
_refine_diff_density_max 0.682
_refine_diff_density_min -0.455
_refine_diff_density_rms 0.095
_refine_ls_extinction_method none
_refine_ls_goodness_of_fit_ref 1.052
_refine_ls_hydrogen_treatment constr
_refine_ls_matrix_type full
_refine_ls_number_parameters 233
_refine_ls_number_reflns 3746
_refine_ls_number_restraints 0
_refine_ls_restrained_S_all 1.052
_refine_ls_R_factor_all 0.0985
_refine_ls_R_factor_gt 0.0914
_refine_ls_shift/su_max 0.000
_refine_ls_shift/su_mean 0.000
_refine_ls_structure_factor_coef Fsqd
_refine_ls_weighting_details 'w=1/[\s^2^(Fo^2^)+(0.0769P)^2^+53.9586P] where P=(Fo^2^+2Fc^2^)/3'
_refine_ls_weighting_scheme calc
_refine_ls_wR_factor_gt 0.2182
_refine_ls_wR_factor_ref 0.2214
_reflns_Friedel_coverage 0.000
_reflns_number_gt 3371
_reflns_number_total 3746
_reflns_threshold_expression 'I > 2\s(I)'
_cod_data_source_file d2gc02939a2.cif
_cod_data_source_block 4
_cod_depositor_comments 'Adding full bibliography for 7245730.cif.'
_cod_original_cell_volume 4884.8(11)
_cod_database_code 7245730
_shelx_shelxl_version_number 2018/3
_shelx_space_group_comment
;
The symmetry employed for this shelxl refinement is uniquely defined
by the following loop, which should always be used as a source of
symmetry information in preference to the above space-group names.
They are only intended as comments.
;
_shelx_estimated_absorpt_t_max 0.926
_shelx_estimated_absorpt_t_min 0.899
_olex2_refinement_description
;
1. Fixed Uiso
 At 1.2 times of:
  All C(H) groups
 At 1.5 times of:
  All O(H,H) groups
2.a Riding coordinates:
 O1(H1A,H1B)
2.b Aromatic/amide H refined with riding coordinates:
 C1(H1), C2(H2), C4(H4), C5(H5), C7(H7), C8(H8), C9(H9), C10(H10), C11(H11),
 C12(H12), C15(H15), C16(H16), C17(H17), C18(H18), C20(H20), C21(H21)
;
_olex2_submission_special_instructions 'No special instructions were received'

loop_
_space_group_symop_operation_xyz
'x, y, z'
'-x, y, -z+1/2'
'x+1/2, y+1/2, z'
'-x+1/2, y+1/2, -z+1/2'
'-x, -y, -z'
'x, -y, z-1/2'
'-x+1/2, -y+1/2, -z'
'x+1/2, -y+1/2, z-1/2'

loop_
_atom_site_label
_atom_site_type_symbol
_atom_site_fract_x
_atom_site_fract_y
_atom_site_fract_z
_atom_site_U_iso_or_equiv
_atom_site_adp_type
_atom_site_occupancy
_atom_site_site_symmetry_order
_atom_site_calc_flag
_atom_site_refinement_flags_posn
_atom_site_refinement_flags_adp
_atom_site_refinement_flags_occupancy
_atom_site_disorder_assembly
_atom_site_disorder_group
Ni1 Ni 0.500000 0.07049(7) 0.750000 0.0302(3) Uani 1 2 d S T P . .
O1 O 0.3927(2) 0.0704(3) 0.71144(14) 0.0346(9) Uani 1 1 d . . . . .
H1A H 0.380436 0.022094 0.685892 0.052 Uiso 1 1 d R . . . .
H1B H 0.349826 0.077614 0.725412 0.052 Uiso 1 1 d R . . . .
N1 N 0.5444(2) 0.0751(4) 0.67109(18) 0.0327(10) Uani 1 1 d . . . . .
N2 N 0.6227(3) 0.0323(4) 0.39050(19) 0.0425(12) Uani 1 1 d . . . . .
N3 N 0.500000 0.2579(5) 0.750000 0.0375(16) Uani 1 2 d S T P . .
N4 N 0.500000 0.8797(5) 0.750000 0.0279(13) Uani 1 2 d S T P . .
C1 C 0.5959(3) 0.0025(5) 0.6544(2) 0.0344(13) Uani 1 1 d . . . . .
H1 H 0.620701 -0.047849 0.680829 0.041 Uiso 1 1 calc R . . . .
C2 C 0.6167(3) -0.0057(5) 0.6009(2) 0.0390(14) Uani 1 1 d . . . . .
H2 H 0.653768 -0.061464 0.591212 0.047 Uiso 1 1 calc R . . . .
C3 C 0.5828(3) 0.0683(4) 0.5617(2) 0.0322(12) Uani 1 1 d . . . . .
C4 C 0.5299(3) 0.1503(4) 0.5800(2) 0.0326(12) Uani 1 1 d . . . . .
H4 H 0.506054 0.205307 0.555267 0.039 Uiso 1 1 calc R . . . .
C5 C 0.5134(3) 0.1495(4) 0.6335(2) 0.0314(12) Uani 1 1 d . . . . .
H5 H 0.477565 0.205336 0.645135 0.038 Uiso 1 1 calc R . . . .
C6 C 0.5981(3) 0.0570(4) 0.5028(2) 0.0345(12) Uani 1 1 d . . . . .
C7 C 0.6461(4) -0.0286(5) 0.4841(2) 0.0449(15) Uani 1 1 d . . . . .
H7 H 0.672251 -0.080443 0.509192 0.054 Uiso 1 1 calc R . . . .
C8 C 0.6559(4) -0.0383(6) 0.4285(2) 0.0480(15) Uani 1 1 d . . . . .
H8 H 0.688195 -0.099012 0.416617 0.058 Uiso 1 1 calc R . . . .
C9 C 0.5777(4) 0.1163(5) 0.4086(2) 0.0410(14) Uani 1 1 d . . . . .
H9 H 0.552882 0.167373 0.382488 0.049 Uiso 1 1 calc R . . . .
C10 C 0.5651(3) 0.1331(5) 0.4630(2) 0.0406(14) Uani 1 1 d . . . . .
H10 H 0.534038 0.196508 0.473622 0.049 Uiso 1 1 calc R . . . .
C11 C 0.5625(3) 0.3176(5) 0.7399(2) 0.0359(13) Uani 1 1 d . . . . .
H11 H 0.607310 0.275310 0.732629 0.043 Uiso 1 1 calc R . . . .
C12 C 0.5646(4) 0.4386(5) 0.7397(2) 0.0424(14) Uani 1 1 d . . . . .
H12 H 0.610459 0.478279 0.732548 0.051 Uiso 1 1 calc R . . . .
C13 C 0.500000 0.5028(6) 0.750000 0.042(2) Uani 1 2 d S T P . .
C14 C 0.500000 0.6337(6) 0.750000 0.0319(17) Uani 1 2 d S T P . .
C15 C 0.5656(3) 0.6963(4) 0.7645(2) 0.0321(12) Uani 1 1 d . . . . .
H15 H 0.611920 0.656778 0.774432 0.039 Uiso 1 1 calc R . . . .
C16 C 0.5620(3) 0.8180(4) 0.7643(2) 0.0335(12) Uani 1 1 d . . . . .
H16 H 0.607010 0.860135 0.775117 0.040 Uiso 1 1 calc R . . . .
N5 N 0.7491(5) 0.2148(8) 0.6411(3) 0.089(2) Uani 1 1 d . . . . .
C17 C 0.7108(6) 0.3008(9) 0.6230(5) 0.104(4) Uani 1 1 d . . . . .
H17 H 0.685500 0.351389 0.646974 0.125 Uiso 1 1 calc R . . . .
C18 C 0.7060(9) 0.3227(13) 0.5585(4) 0.147(6) Uani 1 1 d . . . . .
H18 H 0.676825 0.383953 0.541151 0.176 Uiso 1 1 calc R . . . .
C19 C 0.7486(7) 0.2436(12) 0.5306(3) 0.118(5) Uani 1 1 d . . . . .
C20 C 0.7867(6) 0.1578(12) 0.5612(4) 0.118(5) Uani 1 1 d . . . . .
H20 H 0.817716 0.106475 0.541422 0.141 Uiso 1 1 calc R . . . .
C21 C 0.7859(7) 0.1373(11) 0.6146(4) 0.106(3) Uani 1 1 d . . . . .
H21 H 0.810326 0.071292 0.631755 0.127 Uiso 1 1 calc R . . . .

loop_
_atom_site_aniso_label
_atom_site_aniso_U_11
_atom_site_aniso_U_22
_atom_site_aniso_U_33
_atom_site_aniso_U_23
_atom_site_aniso_U_13
_atom_site_aniso_U_12
Ni1 0.0466(6) 0.0174(5) 0.0267(5) 0.000 0.0038(4) 0.000
O1 0.048(2) 0.0248(18) 0.0308(19) -0.0050(15) 0.0011(16) 0.0040(16)
N1 0.040(3) 0.023(2) 0.035(2) 0.0007(19) 0.0020(19) 0.001(2)
N2 0.050(3) 0.044(3) 0.034(3) -0.006(2) 0.006(2) -0.016(2)
N3 0.072(5) 0.018(3) 0.024(3) 0.000 0.011(3) 0.000
N4 0.036(4) 0.026(3) 0.022(3) 0.000 0.007(2) 0.000
C1 0.044(3) 0.029(3) 0.031(3) 0.002(2) 0.002(2) 0.012(2)
C2 0.055(4) 0.031(3) 0.032(3) -0.001(2) 0.008(3) 0.007(3)
C3 0.035(3) 0.025(3) 0.036(3) 0.001(2) 0.003(2) -0.009(2)
C4 0.040(3) 0.027(3) 0.030(3) 0.005(2) 0.000(2) 0.002(2)
C5 0.042(3) 0.020(2) 0.033(3) 0.003(2) 0.005(2) 0.002(2)
C6 0.044(3) 0.025(3) 0.036(3) -0.003(2) 0.006(2) -0.008(2)
C7 0.056(4) 0.048(4) 0.031(3) -0.003(3) 0.000(3) 0.000(3)
C8 0.057(4) 0.050(4) 0.037(3) -0.007(3) 0.003(3) 0.003(3)
C9 0.058(4) 0.033(3) 0.031(3) 0.004(2) 0.000(3) -0.008(3)
C10 0.057(4) 0.031(3) 0.034(3) 0.002(2) 0.006(3) -0.002(3)
C11 0.042(3) 0.026(3) 0.041(3) 0.000(2) 0.010(2) -0.002(2)
C12 0.063(4) 0.021(3) 0.045(3) -0.001(2) 0.011(3) -0.005(3)
C13 0.078(6) 0.020(4) 0.030(4) 0.000 0.012(4) 0.000
C14 0.053(5) 0.024(4) 0.019(3) 0.000 -0.001(3) 0.000
C15 0.035(3) 0.025(3) 0.037(3) 0.002(2) -0.001(2) 0.006(2)
C16 0.041(3) 0.021(3) 0.039(3) -0.004(2) 0.007(2) 0.010(2)
N5 0.095(6) 0.077(5) 0.093(6) -0.017(5) 0.002(5) -0.024(5)
C17 0.078(7) 0.071(6) 0.164(11) -0.017(7) 0.014(6) -0.042(6)
C18 0.220(15) 0.160(12) 0.062(6) -0.023(7) 0.027(8) -0.140(11)
C19 0.149(9) 0.172(11) 0.033(5) -0.005(6) 0.004(5) -0.132(9)
C20 0.120(8) 0.183(12) 0.047(5) 0.025(6) -0.022(5) -0.069(8)
C21 0.130(9) 0.107(8) 0.079(7) 0.006(6) -0.001(6) -0.020(7)

loop_
_atom_type_symbol
_atom_type_description
_atom_type_scat_dispersion_real
_atom_type_scat_dispersion_imag
_atom_type_scat_source
C C 0.0033 0.0016 'International Tables Vol C Tables 4.2.6.8 and 6.1.1.4'
H H 0.0000 0.0000 'International Tables Vol C Tables 4.2.6.8 and 6.1.1.4'
N N 0.0061 0.0033 'International Tables Vol C Tables 4.2.6.8 and 6.1.1.4'
Ni Ni 0.3393 1.1124 'International Tables Vol C Tables 4.2.6.8 and 6.1.1.4'
O O 0.0106 0.0060 'International Tables Vol C Tables 4.2.6.8 and 6.1.1.4'

loop_
_geom_angle_atom_site_label_1
_geom_angle_atom_site_label_2
_geom_angle_atom_site_label_3
_geom_angle
_geom_angle_site_symmetry_1
_geom_angle_site_symmetry_3
_geom_angle_publ_flag
O1 Ni1 O1 179.96(19) 2_656 . ?
O1 Ni1 N1 87.74(15) . . ?
O1 Ni1 N1 92.26(15) . 2_656 ?
O1 Ni1 N1 92.26(15) 2_656 . ?
O1 Ni1 N1 87.74(15) 2_656 2_656 ?
O1 Ni1 N3 90.02(10) 2_656 . ?
O1 Ni1 N3 90.02(10) . . ?
O1 Ni1 N4 89.98(10) 2_656 1_545 ?
O1 Ni1 N4 89.98(10) . 1_545 ?
N1 Ni1 N1 177.2(2) . 2_656 ?
N1 Ni1 N3 88.58(11) . . ?
N1 Ni1 N3 88.58(11) 2_656 . ?
N1 Ni1 N4 91.42(11) . 1_545 ?
N1 Ni1 N4 91.42(11) 2_656 1_545 ?
N3 Ni1 N4 180.0 . 1_545 ?
Ni1 O1 H1A 121.5 . . ?
Ni1 O1 H1B 128.8 . . ?
H1A O1 H1B 99.6 . . ?
C1 N1 Ni1 124.5(4) . . ?
C1 N1 C5 116.4(5) . . ?
C5 N1 Ni1 118.8(3) . . ?
C9 N2 C8 116.3(5) . . ?
C11 N3 Ni1 120.8(3) 2_656 . ?
C11 N3 Ni1 120.8(3) . . ?
C11 N3 C11 118.5(6) . 2_656 ?
C16 N4 Ni1 121.9(3) . 1_565 ?
C16 N4 Ni1 121.9(3) 2_656 1_565 ?
C16 N4 C16 116.2(6) 2_656 . ?
N1 C1 H1 117.8 . . ?
N1 C1 C2 124.4(5) . . ?
C2 C1 H1 117.8 . . ?
C1 C2 H2 120.4 . . ?
C1 C2 C3 119.2(5) . . ?
C3 C2 H2 120.4 . . ?
C2 C3 C4 116.6(5) . . ?
C2 C3 C6 121.6(5) . . ?
C4 C3 C6 121.7(5) . . ?
C3 C4 H4 120.5 . . ?
C5 C4 C3 119.0(5) . . ?
C5 C4 H4 120.5 . . ?
N1 C5 C4 124.3(5) . . ?
N1 C5 H5 117.8 . . ?
C4 C5 H5 117.8 . . ?
C7 C6 C3 122.0(5) . . ?
C7 C6 C10 116.1(5) . . ?
C10 C6 C3 121.9(5) . . ?
C6 C7 H7 120.2 . . ?
C6 C7 C8 119.6(6) . . ?
C8 C7 H7 120.2 . . ?
N2 C8 C7 124.1(6) . . ?
N2 C8 H8 117.9 . . ?
C7 C8 H8 117.9 . . ?
N2 C9 H9 118.2 . . ?
N2 C9 C10 123.6(5) . . ?
C10 C9 H9 118.2 . . ?
C6 C10 H10 119.9 . . ?
C9 C10 C6 120.1(5) . . ?
C9 C10 H10 119.9 . . ?
N3 C11 H11 118.8 . . ?
N3 C11 C12 122.3(6) . . ?
C12 C11 H11 118.8 . . ?
C11 C12 H12 119.9 . . ?
C11 C12 C13 120.2(6) . . ?
C13 C12 H12 119.9 . . ?
C12 C13 C12 116.5(7) . 2_656 ?
C12 C13 C14 121.8(3) . . ?
C12 C13 C14 121.8(3) 2_656 . ?
C15 C14 C13 121.0(3) 2_656 . ?
C15 C14 C13 121.0(3) . . ?
C15 C14 C15 118.1(7) . 2_656 ?
C14 C15 H15 120.8 . . ?
C16 C15 C14 118.4(5) . . ?
C16 C15 H15 120.8 . . ?
N4 C16 C15 124.5(5) . . ?
N4 C16 H16 117.8 . . ?
C15 C16 H16 117.8 . . ?
C17 N5 C21 129.0(11) . . ?
N5 C17 H17 121.1 . . ?
N5 C17 C18 117.8(12) . . ?
C18 C17 H17 121.1 . . ?
C17 C18 H18 123.5 . . ?
C19 C18 C17 113.0(13) . . ?
C19 C18 H18 123.5 . . ?
C18 C19 C19 118.7(18) . 7_656 ?
C18 C19 C20 117.0(10) . . ?
C20 C19 C19 124.4(18) . 7_656 ?
C19 C20 H20 115.7 . . ?
C21 C20 C19 128.7(14) . . ?
C21 C20 H20 115.7 . . ?
N5 C21 C20 114.2(12) . . ?
N5 C21 H21 122.9 . . ?
C20 C21 H21 122.9 . . ?

loop_
_geom_bond_atom_site_label_1
_geom_bond_atom_site_label_2
_geom_bond_distance
_geom_bond_site_symmetry_2
_geom_bond_publ_flag
Ni1 O1 2.061(4) 2_656 ?
Ni1 O1 2.061(4) . ?
Ni1 N1 2.126(4) 2_656 ?
Ni1 N1 2.126(4) . ?
Ni1 N3 2.129(6) . ?
Ni1 N4 2.168(6) 1_545 ?
O1 H1A 0.8500 . ?
O1 H1B 0.8500 . ?
N1 C1 1.309(7) . ?
N1 C5 1.340(7) . ?
N2 C8 1.335(8) . ?
N2 C9 1.334(8) . ?
N3 C11 1.328(6) 2_656 ?
N3 C11 1.328(6) . ?
N4 C16 1.327(6) 2_656 ?
N4 C16 1.327(6) . ?
C1 H1 0.9500 . ?
C1 C2 1.383(7) . ?
C2 H2 0.9500 . ?
C2 C3 1.384(8) . ?
C3 C4 1.409(7) . ?
C3 C6 1.489(7) . ?
C4 H4 0.9500 . ?
C4 C5 1.358(7) . ?
C5 H5 0.9500 . ?
C6 C7 1.385(8) . ?
C6 C10 1.402(8) . ?
C7 H7 0.9500 . ?
C7 C8 1.385(8) . ?
C8 H8 0.9500 . ?
C9 H9 0.9500 . ?
C9 C10 1.375(8) . ?
C10 H10 0.9500 . ?
C11 H11 0.9500 . ?
C11 C12 1.375(8) . ?
C12 H12 0.9500 . ?
C12 C13 1.387(7) . ?
C13 C14 1.487(10) . ?
C14 C15 1.385(6) . ?
C14 C15 1.385(6) 2_656 ?
C15 H15 0.9500 . ?
C15 C16 1.383(7) . ?
C16 H16 0.9500 . ?
N5 C17 1.253(13) . ?
N5 C21 1.291(13) . ?
C17 H17 0.9500 . ?
C17 C18 1.596(16) . ?
C18 H18 0.9500 . ?
C18 C19 1.38(2) . ?
C19 C19 1.507(16) 7_656 ?
C19 C20 1.379(18) . ?
C20 H20 0.9500 . ?
C20 C21 1.328(13) . ?
C21 H21 0.9500 . ?

loop_
_geom_torsion_atom_site_label_1
_geom_torsion_atom_site_label_2
_geom_torsion_atom_site_label_3
_geom_torsion_atom_site_label_4
_geom_torsion
_geom_torsion_site_symmetry_1
_geom_torsion_site_symmetry_2
_geom_torsion_site_symmetry_3
_geom_torsion_site_symmetry_4
_geom_torsion_publ_flag
Ni1 N1 C1 C2 170.1(4) . . . . ?
Ni1 N1 C5 C4 -171.2(4) . . . . ?
Ni1 N3 C11 C12 -179.8(4) . . . . ?
Ni1 N4 C16 C15 -179.3(4) 1_565 . . . ?
N1 C1 C2 C3 1.4(9) . . . . ?
N2 C9 C10 C6 -2.5(9) . . . . ?
N3 C11 C12 C13 -0.3(8) . . . . ?
C1 N1 C5 C4 2.8(8) . . . . ?
C1 C2 C3 C4 1.6(8) . . . . ?
C1 C2 C3 C6 -175.0(5) . . . . ?
C2 C3 C4 C5 -2.3(7) . . . . ?
C2 C3 C6 C7 0.8(8) . . . . ?
C2 C3 C6 C10 -178.7(5) . . . . ?
C3 C4 C5 N1 0.1(8) . . . . ?
C3 C6 C7 C8 177.3(5) . . . . ?
C3 C6 C10 C9 -176.8(5) . . . . ?
C4 C3 C6 C7 -175.6(5) . . . . ?
C4 C3 C6 C10 4.9(8) . . . . ?
C5 N1 C1 C2 -3.5(8) . . . . ?
C6 C3 C4 C5 174.3(5) . . . . ?
C6 C7 C8 N2 1.5(10) . . . . ?
C7 C6 C10 C9 3.7(8) . . . . ?
C8 N2 C9 C10 0.6(8) . . . . ?
C9 N2 C8 C7 -0.1(9) . . . . ?
C10 C6 C7 C8 -3.2(8) . . . . ?
C11 N3 C11 C12 0.2(4) 2_656 . . . ?
C11 C12 C13 C12 0.2(4) . . . 2_656 ?
C11 C12 C13 C14 -179.8(4) . . . . ?
C12 C13 C14 C15 -29.7(4) 2_656 . . 2_656 ?
C12 C13 C14 C15 150.3(4) . . . 2_656 ?
C12 C13 C14 C15 -29.7(4) . . . . ?
C12 C13 C14 C15 150.3(4) 2_656 . . . ?
C13 C14 C15 C16 -179.4(3) . . . . ?
C14 C15 C16 N4 -1.4(8) . . . . ?
C15 C14 C15 C16 0.6(3) 2_656 . . . ?
C16 N4 C16 C15 0.7(4) 2_656 . . . ?
N5 C17 C18 C19 -2.4(12) . . . . ?
C17 N5 C21 C20 4.9(16) . . . . ?
C17 C18 C19 C19 -178.0(8) . . . 7_656 ?
C17 C18 C19 C20 1.4(12) . . . . ?
C18 C19 C20 C21 2.9(15) . . . . ?
C19 C19 C20 C21 -177.7(10) 7_656 . . . ?
C19 C20 C21 N5 -6.1(16) . . . . ?
C21 N5 C17 C18 -1.0(15) . . . . ?
